data_7016450
loop_
_publ_author_name
'Dias, H. V. Rasika'
'Flores, Jaime A.'
'Pellei, Maura'
'Morresi, Barbara'
'Lobbia, Giancarlo Gioia'
'Singh, Shreeyukta'
'Kobayashi, Yoshihiro'
'Yousufuddin, Muhammed'
'Santini, Carlo'

_publ_section_title
;
 Silver(i) and copper(i) complexes supported by fully fluorinated
 1,3,5-triazapentadienyl ligands.
;
_journal_issue 34
_journal_name_full 'Dalton transactions (Cambridge, England : 2003)'
_journal_page_first 8569
_journal_page_last 8580
_journal_paper_doi 10.1039/c1dt10524h
_journal_volume 40
_journal_year 2011
_chemical_formula_sum 'C26 H18 Ag F16 N5'
_chemical_formula_weight 812.32
_chemical_name_common (N((CF3)C(C6F5)N)2)Ag(CNtBu)2
_chemical_name_systematic
;
?
;
_space_group_IT_number 14
_symmetry_cell_setting monoclinic
_symmetry_space_group_name_Hall '-P 2ybc'
_symmetry_space_group_name_H-M 'P 1 21/c 1'
_atom_sites_solution_hydrogens geom
_atom_sites_solution_primary direct
_atom_sites_solution_secondary difmap
_audit_creation_method SHELXL-97
_cell_angle_alpha 90.00
_cell_angle_beta 90.4660(10)
_cell_angle_gamma 90.00
_cell_formula_units_Z 4
_cell_length_a 19.9480(8)
_cell_length_b 11.4960(5)
_cell_length_c 13.2404(5)
_cell_measurement_reflns_used 7977
_cell_measurement_temperature 100(2)
_cell_measurement_theta_max 28.36
_cell_measurement_theta_min 2.35
_cell_volume 3036.2(2)
_computing_cell_refinement 'Bruker SAINT'
_computing_data_collection 'Bruker APEX2'
_computing_data_reduction 'Bruker SAINT'
_computing_molecular_graphics 'Bruker SHELXTL'
_computing_publication_material 'Bruker SHELXTL'
_computing_structure_refinement 'SHELXL-97 (Sheldrick, 1997)'
_computing_structure_solution 'SHELXS-97 (Sheldrick, 1990)'
_diffrn_ambient_temperature 100(2)
_diffrn_measured_fraction_theta_full 0.999
_diffrn_measured_fraction_theta_max 0.999
_diffrn_measurement_device_type 'Bruker APEX-II CCD'
_diffrn_measurement_method '\f and \w scans'
_diffrn_radiation_monochromator graphite
_diffrn_radiation_source 'fine-focus sealed tube'
_diffrn_radiation_type MoK\a
_diffrn_radiation_wavelength 0.71073
_diffrn_reflns_av_R_equivalents 0.0375
_diffrn_reflns_av_sigmaI/netI 0.0329
_diffrn_reflns_limit_h_max 24
_diffrn_reflns_limit_h_min -24
_diffrn_reflns_limit_k_max 14
_diffrn_reflns_limit_k_min -14
_diffrn_reflns_limit_l_max 16
_diffrn_reflns_limit_l_min -16
_diffrn_reflns_number 24060
_diffrn_reflns_theta_full 26.00
_diffrn_reflns_theta_max 26.00
_diffrn_reflns_theta_min 2.04
_diffrn_standards_number 0
_exptl_absorpt_coefficient_mu 0.789
_exptl_absorpt_correction_T_max 0.8775
_exptl_absorpt_correction_T_min 0.8393
_exptl_absorpt_correction_type multi-scan
_exptl_absorpt_process_details SADABS
_exptl_crystal_colour colorless
_exptl_crystal_density_diffrn 1.777
_exptl_crystal_density_method 'not measured'
_exptl_crystal_description rods
_exptl_crystal_F_000 1600
_exptl_crystal_size_max 0.23
_exptl_crystal_size_mid 0.19
_exptl_crystal_size_min 0.17
_refine_diff_density_max 0.980
_refine_diff_density_min -0.339
_refine_diff_density_rms 0.074
_refine_ls_extinction_method none
_refine_ls_goodness_of_fit_ref 1.138
_refine_ls_hydrogen_treatment constr
_refine_ls_matrix_type full
_refine_ls_number_parameters 676
_refine_ls_number_reflns 5963
_refine_ls_number_restraints 23
_refine_ls_restrained_S_all 1.159
_refine_ls_R_factor_all 0.0402
_refine_ls_R_factor_gt 0.0374
_refine_ls_shift/su_max 0.001
_refine_ls_shift/su_mean 0.000
_refine_ls_structure_factor_coef Fsqd
_refine_ls_weighting_details 'calc w=1/[\s^2^(Fo^2^)+(0.0386P)^2^+3.4852P] where P=(Fo^2^+2Fc^2^)/3'
_refine_ls_weighting_scheme calc
_refine_ls_wR_factor_gt 0.0951
_refine_ls_wR_factor_ref 0.0971
_reflns_number_gt 5545
_reflns_number_total 5963
_reflns_threshold_expression >2sigma(I)
_cod_data_source_file c1dt10524h.txt
_cod_data_source_block dias636b
_cod_depositor_comments
;
The following automatic conversions were performed:

'_symmetry_cell_setting' value 'Monoclinic' changed to 'monoclinic'
according to /home/saulius/struct/CIF-dictionaries/cif_core.dic
dictionary named 'cif_core.dic' version 2.4.1 from 2010-06-29.

Automatic conversion script
Id: cif_fix_values 1715 2011-07-08 13:25:40Z adriana 
;
_cod_original_sg_symbol_H-M P2(1)/c
_cod_database_code 7016450

loop_
_symmetry_equiv_pos_as_xyz
'x, y, z'
'-x, y+1/2, -z+1/2'
'-x, -y, -z'
'x, -y-1/2, z-1/2'

loop_
_atom_site_label
_atom_site_type_symbol
_atom_site_fract_x
_atom_site_fract_y
_atom_site_fract_z
_atom_site_U_iso_or_equiv
_atom_site_adp_type
_atom_site_occupancy
_atom_site_symmetry_multiplicity
_atom_site_calc_flag
_atom_site_refinement_flags
_atom_site_disorder_assembly
_atom_site_disorder_group
Ag Ag 0.250103(11) 0.847060(18) 0.286882(16) 0.03065(9) Uani 1 1 d . A .
N2 N 0.24891(13) 0.9338(2) 0.11825(18) 0.0303(5) Uani 1 1 d D . .
N1 N 0.3074(3) 0.7828(5) 0.0402(4) 0.0326(12) Uani 0.561(3) 1 d PD A 1
N3 N 0.1825(7) 1.0998(11) 0.1658(11) 0.031(2) Uani 0.561(3) 1 d PD A 1
N4 N 0.09144(14) 0.8130(2) 0.3223(2) 0.0395(6) Uani 1 1 d . A .
N5 N 0.40841(15) 0.8136(3) 0.3247(2) 0.0440(7) Uani 1 1 d . A .
C1 C 0.2866(3) 0.8882(4) 0.0494(4) 0.0288(11) Uani 0.561(3) 1 d PD A 1
C2 C 0.3259(5) 0.9701(10) -0.0188(8) 0.0366(19) Uani 0.561(3) 1 d P A 1
C3 C 0.2006(3) 1.0198(4) 0.1023(4) 0.0279(11) Uani 0.561(3) 1 d PD A 1
C4 C 0.1564(6) 1.0173(7) 0.0067(7) 0.038(2) Uani 0.561(3) 1 d P A 1
C5 C 0.2751(3) 0.6905(4) 0.0955(3) 0.0275(13) Uiso 0.561(3) 1 d PGD A 1
C6 C 0.2062(3) 0.6744(4) 0.1024(4) 0.0302(18) Uani 0.561(3) 1 d PG A 1
C7 C 0.1809(3) 0.5779(4) 0.1525(5) 0.035(2) Uani 0.561(3) 1 d PG A 1
C8 C 0.2245(4) 0.4974(3) 0.1958(5) 0.038(3) Uani 0.561(3) 1 d PG A 1
C9 C 0.2934(4) 0.5134(3) 0.1889(5) 0.045(3) Uani 0.561(3) 1 d PG A 1
C10 C 0.3187(3) 0.6100(4) 0.1388(4) 0.040(2) Uani 0.561(3) 1 d PG A 1
C11 C 0.2163(3) 1.1227(4) 0.2635(5) 0.033(3) Uani 0.561(3) 1 d PGD A 1
C12 C 0.2857(3) 1.1139(4) 0.2586(5) 0.032(2) Uani 0.561(3) 1 d PGD A 1
C13 C 0.3242(2) 1.1222(5) 0.3463(6) 0.038(2) Uani 0.561(3) 1 d PGD A 1
C14 C 0.2934(3) 1.1394(5) 0.4388(5) 0.032(2) Uani 0.561(3) 1 d PGD A 1
C15 C 0.2240(3) 1.1482(5) 0.4438(5) 0.0251(19) Uani 0.561(3) 1 d PGD A 1
C16 C 0.1855(2) 1.1398(5) 0.3561(6) 0.0326(18) Uani 0.561(3) 1 d PG A 1
C17 C 0.14817(17) 0.8251(3) 0.3159(2) 0.0364(7) Uani 1 1 d . . .
C18 C 0.01825(18) 0.7992(4) 0.3300(3) 0.0548(10) Uani 1 1 d . . .
C19 C -0.0035(3) 0.8805(6) 0.4116(5) 0.098(2) Uani 1 1 d . A .
H19A H 0.0152 0.8547 0.4765 0.147 Uiso 1 1 calc R . .
H19B H -0.0526 0.8810 0.4151 0.147 Uiso 1 1 calc R . .
H19C H 0.0126 0.9592 0.3966 0.147 Uiso 1 1 calc R . .
C20 C -0.0102(3) 0.8364(5) 0.2259(5) 0.0791(15) Uani 1 1 d . A .
H20A H 0.0042 0.9160 0.2109 0.119 Uiso 1 1 calc R . .
H20B H -0.0592 0.8330 0.2271 0.119 Uiso 1 1 calc R . .
H20C H 0.0065 0.7837 0.1736 0.119 Uiso 1 1 calc R . .
C21 C 0.0040(2) 0.6725(4) 0.3462(5) 0.0820(17) Uani 1 1 d . A .
H21A H 0.0247 0.6269 0.2922 0.123 Uiso 1 1 calc R . .
H21B H -0.0446 0.6597 0.3454 0.123 Uiso 1 1 calc R . .
H21C H 0.0226 0.6482 0.4116 0.123 Uiso 1 1 calc R . .
C22 C 0.35272(17) 0.8266(3) 0.3169(2) 0.0372(7) Uani 1 1 d . . .
C23 C 0.4813(2) 0.7982(5) 0.3338(4) 0.0693(13) Uani 1 1 d . . .
C24 C 0.5045(3) 0.8843(8) 0.4131(6) 0.126(3) Uani 1 1 d . A .
H24A H 0.4891 0.9624 0.3947 0.190 Uiso 1 1 calc R . .
H24B H 0.5536 0.8835 0.4172 0.190 Uiso 1 1 calc R . .
H24C H 0.4859 0.8625 0.4787 0.190 Uiso 1 1 calc R . .
C25 C 0.5105(3) 0.8355(6) 0.2284(6) 0.107(2) Uani 1 1 d . A .
H25A H 0.4906 0.7874 0.1750 0.161 Uiso 1 1 calc R . .
H25B H 0.5593 0.8250 0.2290 0.161 Uiso 1 1 calc R . .
H25C H 0.4999 0.9175 0.2156 0.161 Uiso 1 1 calc R . .
C26 C 0.4958(2) 0.6727(5) 0.3450(5) 0.099(2) Uani 1 1 d U A .
H26A H 0.4816 0.6465 0.4119 0.148 Uiso 1 1 calc R . .
H26B H 0.5440 0.6594 0.3377 0.148 Uiso 1 1 calc R . .
H26C H 0.4714 0.6290 0.2929 0.148 Uiso 1 1 calc R . .
F1 F 0.2966(2) 1.0750(3) -0.0304(3) 0.0424(9) Uani 0.561(3) 1 d P A 1
F2 F 0.3914(13) 0.990(3) 0.0217(17) 0.057(4) Uani 0.561(3) 1 d P A 1
F3 F 0.3363(3) 0.9278(4) -0.1111(4) 0.0454(11) Uani 0.561(3) 1 d P A 1
F4 F 0.1818(3) 0.9497(4) -0.0669(5) 0.0411(12) Uani 0.561(3) 1 d P A 1
F5 F 0.1475(2) 1.1233(3) -0.0342(3) 0.0490(10) Uani 0.561(3) 1 d P A 1
F6 F 0.0951(11) 0.976(2) 0.027(2) 0.057(5) Uani 0.561(3) 1 d P A 1
N1A N 0.1893(4) 0.7839(7) 0.0391(5) 0.0334(16) Uani 0.439(3) 1 d PD A 2
F8 F 0.1146(3) 0.5626(5) 0.1539(4) 0.0575(13) Uani 0.561(3) 1 d P A 1
F9 F 0.1976(3) 0.4030(4) 0.2419(5) 0.0573(15) Uani 0.561(3) 1 d P A 1
F10 F 0.3326(3) 0.4336(5) 0.2310(5) 0.0569(15) Uani 0.561(3) 1 d P A 1
F11 F 0.3840(3) 0.6215(5) 0.1380(4) 0.0505(11) Uani 0.561(3) 1 d P A 1
F12 F 0.3230(6) 1.1323(8) 0.1802(8) 0.0425(19) Uani 0.561(3) 1 d PD A 1
F16 F 0.1187(3) 1.1565(6) 0.3597(4) 0.0672(16) Uani 0.561(3) 1 d PD A 1
F13 F 0.3884(2) 1.1078(6) 0.3462(4) 0.0615(13) Uani 0.561(3) 1 d PD A 1
F14 F 0.3277(4) 1.1456(6) 0.5249(6) 0.0533(16) Uani 0.561(3) 1 d PD A 1
F15 F 0.1923(4) 1.1679(6) 0.5317(5) 0.0516(16) Uani 0.561(3) 1 d P A 1
C1A C 0.2115(3) 0.8891(6) 0.0481(5) 0.0309(15) Uani 0.439(3) 1 d PD A 2
F7 F 0.1642(2) 0.7452(4) 0.0544(3) 0.0408(10) Uani 0.561(3) 1 d P A 1
C3A C 0.2989(3) 1.0195(5) 0.1022(5) 0.0272(14) Uani 0.439(3) 1 d PD A 2
N3A N 0.3174(11) 1.0985(14) 0.1684(15) 0.039(4) Uani 0.439(3) 1 d PD A 2
F12A F 0.1754(7) 1.1300(11) 0.1802(11) 0.042(2) Uani 0.439(3) 1 d PD A 2
F7A F 0.3328(3) 0.7442(5) 0.0525(4) 0.0412(13) Uani 0.439(3) 1 d P A 2
F1A F 0.3511(3) 1.1230(4) -0.0342(3) 0.0496(13) Uani 0.439(3) 1 d P A 2
F3A F 0.3158(4) 0.9492(5) -0.0683(6) 0.0414(15) Uani 0.439(3) 1 d P A 2
F2A F 0.3971(15) 0.974(3) 0.027(2) 0.059(7) Uani 0.439(3) 1 d P A 2
C2A C 0.3411(7) 1.0161(10) 0.0056(10) 0.040(3) Uani 0.439(3) 1 d P A 2
F5A F 0.2016(3) 1.0771(4) -0.0308(3) 0.0433(12) Uani 0.439(3) 1 d P A 2
F4A F 0.1623(3) 0.9295(5) -0.1119(5) 0.0431(13) Uani 0.439(3) 1 d P A 2
F6A F 0.1102(13) 0.989(3) 0.021(2) 0.043(4) Uani 0.439(3) 1 d P A 2
C4A C 0.1719(6) 0.9732(11) -0.0199(10) 0.034(2) Uani 0.439(3) 1 d P A 2
F9A F 0.2999(4) 0.4032(6) 0.2406(6) 0.057(2) Uani 0.439(3) 1 d P A 2
F10A F 0.1649(4) 0.4362(6) 0.2312(5) 0.0578(19) Uani 0.439(3) 1 d P A 2
F11A F 0.1130(3) 0.6233(6) 0.1375(5) 0.0494(14) Uani 0.439(3) 1 d P A 2
F8A F 0.3829(3) 0.5614(6) 0.1510(5) 0.0567(16) Uani 0.439(3) 1 d P A 2
F16A F 0.3799(3) 1.1732(5) 0.3642(4) 0.0425(13) Uani 0.439(3) 1 d PD A 2
F15A F 0.3036(4) 1.1767(7) 0.5345(7) 0.0400(16) Uani 0.439(3) 1 d PD A 2
F14A F 0.1690(4) 1.1376(8) 0.5217(7) 0.0415(17) Uani 0.439(3) 1 d P A 2
F13A F 0.1115(3) 1.0959(4) 0.3414(4) 0.0342(12) Uani 0.439(3) 1 d P A 2
C5A C 0.2920(3) 0.6754(5) 0.1011(5) 0.0341(19) Uiso 0.439(3) 1 d PG A 2
C6A C 0.2232(3) 0.6931(5) 0.0942(5) 0.032(2) Uani 0.439(3) 1 d PGD A 2
C7A C 0.1795(4) 0.6138(5) 0.1375(6) 0.037(3) Uani 0.439(3) 1 d PG A 2
C8A C 0.2045(5) 0.5167(4) 0.1878(6) 0.035(3) Uani 0.439(3) 1 d PG A 2
C9A C 0.2733(5) 0.4990(4) 0.1947(6) 0.035(3) Uani 0.439(3) 1 d PG A 2
C10A C 0.3171(4) 0.5783(5) 0.1513(6) 0.034(2) Uani 0.439(3) 1 d PG A 2
C11A C 0.2147(4) 1.1153(5) 0.2549(6) 0.034(4) Uani 0.439(3) 1 d PGD A 2
C12A C 0.2834(4) 1.1327(4) 0.2643(6) 0.031(3) Uani 0.439(3) 1 d PGD A 2
C13A C 0.3119(3) 1.1523(6) 0.3589(7) 0.028(2) Uani 0.439(3) 1 d PGD A 2
C14A C 0.2717(4) 1.1545(6) 0.4442(6) 0.020(2) Uani 0.439(3) 1 d PGD A 2
C15A C 0.2030(4) 1.1372(6) 0.4348(7) 0.032(3) Uani 0.439(3) 1 d PGD A 2
C16A C 0.1745(3) 1.1176(6) 0.3402(7) 0.040(3) Uani 0.439(3) 1 d PG A 2

loop_
_atom_site_aniso_label
_atom_site_aniso_U_11
_atom_site_aniso_U_22
_atom_site_aniso_U_33
_atom_site_aniso_U_23
_atom_site_aniso_U_13
_atom_site_aniso_U_12
Ag 0.03366(14) 0.02464(13) 0.03362(14) -0.00002(8) -0.00065(9) -0.00011(8)
N2 0.0384(14) 0.0222(12) 0.0304(12) -0.0016(9) -0.0017(10) -0.0023(10)
N1 0.038(3) 0.026(3) 0.034(3) 0.001(2) -0.003(2) 0.004(2)
N3 0.022(4) 0.030(5) 0.040(5) 0.006(4) -0.001(3) 0.012(3)
N4 0.0373(16) 0.0370(14) 0.0442(15) -0.0015(12) 0.0010(12) 0.0049(12)
N5 0.0359(17) 0.0457(16) 0.0503(17) -0.0040(13) -0.0008(12) -0.0069(13)
C1 0.035(3) 0.022(2) 0.029(3) -0.0022(19) -0.004(2) 0.001(2)
C2 0.048(5) 0.035(5) 0.027(5) -0.002(4) 0.004(4) 0.007(4)
C3 0.031(3) 0.021(2) 0.032(3) -0.001(2) -0.006(2) -0.006(2)
C4 0.058(6) 0.024(4) 0.032(4) -0.006(3) -0.015(4) 0.006(4)
C6 0.034(4) 0.024(3) 0.032(4) -0.001(3) -0.002(3) -0.002(3)
C7 0.051(5) 0.017(4) 0.036(4) 0.005(3) -0.005(3) -0.001(3)
C8 0.068(8) 0.016(3) 0.031(3) -0.001(2) -0.005(4) 0.010(4)
C9 0.060(6) 0.042(5) 0.031(4) -0.010(4) 0.000(3) 0.018(4)
C10 0.057(5) 0.032(4) 0.031(4) 0.004(3) -0.001(3) 0.007(3)
C11 0.034(8) 0.038(7) 0.027(5) 0.001(5) -0.010(5) 0.010(5)
C12 0.028(5) 0.022(3) 0.046(6) -0.002(3) -0.007(4) -0.005(3)
C13 0.029(4) 0.042(4) 0.041(4) 0.002(3) 0.003(3) 0.002(3)
C14 0.021(5) 0.028(4) 0.045(4) 0.004(3) -0.008(3) 0.004(3)
C15 0.028(6) 0.028(3) 0.019(3) 0.000(2) 0.001(3) 0.005(3)
C16 0.016(3) 0.056(5) 0.026(4) 0.000(3) -0.004(3) 0.010(3)
C17 0.0382(19) 0.0323(16) 0.0389(17) -0.0009(13) 0.0024(13) 0.0028(13)
C18 0.0310(18) 0.060(2) 0.073(3) -0.004(2) -0.0009(17) 0.0066(17)
C19 0.058(3) 0.138(5) 0.098(4) -0.030(4) 0.022(3) 0.018(3)
C20 0.061(3) 0.074(3) 0.102(4) 0.007(3) -0.023(3) 0.012(2)
C21 0.034(2) 0.081(3) 0.130(5) 0.043(3) -0.004(2) -0.008(2)
C22 0.0396(19) 0.0329(16) 0.0389(17) 0.0014(13) 0.0006(13) -0.0042(13)
C23 0.031(2) 0.083(3) 0.094(3) -0.015(3) -0.002(2) -0.012(2)
C24 0.063(4) 0.184(8) 0.132(6) -0.045(6) -0.030(4) -0.024(4)
C25 0.068(4) 0.104(5) 0.149(6) 0.006(4) 0.042(4) -0.017(3)
C26 0.040(2) 0.113(4) 0.144(5) 0.055(4) 0.003(3) 0.014(3)
F1 0.061(2) 0.0245(16) 0.0418(19) 0.0027(14) 0.0082(16) 0.0015(16)
F2 0.071(8) 0.049(5) 0.052(5) 0.001(3) -0.003(5) -0.026(6)
F3 0.070(3) 0.037(2) 0.029(3) -0.0016(18) 0.0122(19) 0.0030(19)
F4 0.067(3) 0.028(2) 0.028(3) -0.008(2) -0.015(3) 0.0069(19)
F5 0.073(3) 0.0289(17) 0.045(2) 0.0018(14) -0.0230(18) 0.0116(18)
F6 0.039(8) 0.066(6) 0.065(7) -0.014(5) -0.016(5) 0.005(5)
N1A 0.039(4) 0.027(4) 0.033(3) 0.001(3) -0.002(3) -0.005(3)
F8 0.053(3) 0.039(3) 0.080(3) 0.003(2) -0.002(2) -0.016(2)
F9 0.097(5) 0.025(2) 0.050(3) 0.0021(19) 0.006(3) -0.009(2)
F10 0.087(5) 0.039(3) 0.044(2) 0.008(2) 0.001(3) 0.030(3)
F11 0.048(3) 0.046(3) 0.058(3) 0.003(2) 0.0000(18) 0.019(3)
F12 0.035(3) 0.053(6) 0.039(2) 0.003(3) 0.006(2) -0.016(4)
F16 0.038(3) 0.110(5) 0.054(3) 0.002(3) 0.010(2) 0.022(3)
F13 0.035(2) 0.095(4) 0.055(3) 0.011(3) -0.0086(19) -0.012(3)
F14 0.066(5) 0.057(4) 0.037(3) 0.005(3) -0.020(3) -0.008(3)
F15 0.076(5) 0.047(4) 0.033(3) 0.003(2) 0.015(3) 0.015(3)
C1A 0.037(4) 0.026(3) 0.030(3) -0.003(3) 0.005(3) -0.004(3)
F7 0.042(3) 0.027(2) 0.053(2) 0.0022(17) -0.0136(19) -0.0010(17)
C3A 0.026(3) 0.024(3) 0.031(3) -0.001(3) 0.003(2) -0.001(2)
N3A 0.026(5) 0.035(8) 0.055(9) 0.018(6) 0.004(5) -0.009(5)
F12A 0.037(4) 0.052(7) 0.039(4) 0.003(4) 0.001(3) 0.020(4)
F7A 0.045(3) 0.029(3) 0.049(3) 0.003(2) 0.008(2) 0.001(2)
F1A 0.073(4) 0.032(2) 0.044(3) -0.0008(19) 0.019(2) -0.015(2)
F3A 0.064(4) 0.033(3) 0.028(4) -0.001(3) 0.011(3) -0.007(2)
F2A 0.058(8) 0.069(13) 0.051(8) -0.011(8) 0.029(9) -0.016(6)
C2A 0.053(7) 0.035(6) 0.031(6) -0.005(4) 0.011(5) -0.011(6)
F5A 0.062(3) 0.026(2) 0.042(2) 0.0035(18) -0.010(2) -0.007(2)
F4A 0.065(4) 0.034(3) 0.030(3) -0.004(2) -0.007(2) -0.005(2)
F6A 0.035(10) 0.051(7) 0.043(4) 0.001(4) -0.010(6) 0.012(7)
C4A 0.049(6) 0.027(6) 0.025(7) -0.010(5) -0.008(5) -0.006(5)
F9A 0.097(6) 0.029(3) 0.044(3) 0.002(2) -0.007(4) 0.013(3)
F10A 0.089(6) 0.040(4) 0.045(3) 0.007(3) 0.001(4) -0.032(4)
F11A 0.044(3) 0.046(3) 0.058(3) 0.001(3) -0.001(2) -0.018(3)
F8A 0.049(3) 0.042(3) 0.079(4) 0.001(3) 0.002(3) 0.020(3)
F16A 0.035(3) 0.045(3) 0.048(3) -0.016(2) -0.006(2) -0.007(2)
F15A 0.053(5) 0.034(4) 0.033(3) -0.003(2) -0.012(3) 0.001(3)
F14A 0.048(4) 0.041(4) 0.035(3) -0.002(3) 0.012(3) -0.009(3)
F13A 0.029(2) 0.031(3) 0.043(3) -0.008(2) 0.0019(18) 0.002(2)
C6A 0.039(6) 0.026(4) 0.030(4) -0.001(3) 0.010(3) -0.004(4)
C7A 0.055(6) 0.024(6) 0.031(5) 0.004(5) -0.005(4) -0.007(4)
C8A 0.043(6) 0.027(6) 0.035(5) -0.005(4) 0.000(4) -0.015(5)
C9A 0.056(8) 0.015(4) 0.033(5) 0.005(3) -0.003(5) 0.007(5)
C10A 0.051(6) 0.024(5) 0.029(4) 0.007(4) 0.008(4) -0.003(4)
C11A 0.046(11) 0.019(6) 0.039(7) 0.003(6) 0.015(7) -0.002(7)
C12A 0.047(8) 0.025(4) 0.022(5) 0.006(3) 0.010(5) 0.002(4)
C13A 0.015(3) 0.036(5) 0.033(5) -0.007(4) 0.003(3) 0.002(3)
C14A 0.022(6) 0.019(3) 0.018(3) 0.000(2) -0.004(3) 0.007(4)
C15A 0.019(5) 0.024(4) 0.053(7) 0.002(4) 0.001(4) 0.002(3)
C16A 0.049(7) 0.032(4) 0.039(6) -0.002(4) -0.011(4) -0.005(4)

loop_
_atom_type_symbol
_atom_type_description
_atom_type_scat_dispersion_real
_atom_type_scat_dispersion_imag
_atom_type_scat_source
C C 0.0033 0.0016 'International Tables Vol C Tables 4.2.6.8 and 6.1.1.4'
H H 0.0000 0.0000 'International Tables Vol C Tables 4.2.6.8 and 6.1.1.4'
N N 0.0061 0.0033 'International Tables Vol C Tables 4.2.6.8 and 6.1.1.4'
F F 0.0171 0.0103 'International Tables Vol C Tables 4.2.6.8 and 6.1.1.4'
Ag Ag -0.8971 1.1015 'International Tables Vol C Tables 4.2.6.8 and 6.1.1.4'

loop_
_geom_angle_atom_site_label_1
_geom_angle_atom_site_label_2
_geom_angle_atom_site_label_3
_geom_angle
C17 Ag C22 154.56(13)
C17 Ag N2 102.42(11)
C22 Ag N2 102.78(11)
C1A N2 C1 70.7(4)
C1A N2 C3 77.2(4)
C1 N2 C3 125.7(4)
C1A N2 C3A 124.8(4)
C1 N2 C3A 76.3(4)
C3 N2 C3A 88.3(3)
C1A N2 Ag 119.7(3)
C1 N2 Ag 118.4(3)
C3 N2 Ag 115.4(3)
C3A N2 Ag 114.7(3)
C1 N1 C5 120.0(5)
C3 N3 C11 124.4(10)
C17 N4 C18 179.2(4)
C22 N5 C23 179.1(4)
N1 C1 N2 129.5(5)
N1 C1 C2 111.0(6)
N2 C1 C2 118.0(5)
F3 C2 F1 107.0(7)
F3 C2 F2 104.8(9)
F1 C2 F2 107.2(16)
F3 C2 C1 113.6(9)
F1 C2 C1 113.2(6)
F2 C2 C1 110.5(12)
N3 C3 N2 126.8(8)
N3 C3 C4 112.6(8)
N2 C3 C4 120.2(5)
F6 C4 F5 106.6(13)
F6 C4 F4 106.7(16)
F5 C4 F4 106.2(7)
F6 C4 C3 111.1(13)
F5 C4 C3 112.8(6)
F4 C4 C3 112.9(8)
C6 C5 C10 120.0
C6 C5 N1 125.1(4)
C10 C5 N1 114.8(4)
F7 C6 C7 119.2(4)
F7 C6 C5 120.5(4)
C7 C6 C5 120.0
F8 C7 C6 118.4(5)
F8 C7 C8 121.5(5)
C6 C7 C8 120.0
F9 C8 C9 122.0(6)
F9 C8 C7 118.0(6)
C9 C8 C7 120.0
F10 C9 C10 122.6(5)
F10 C9 C8 117.4(5)
C10 C9 C8 120.0
F11 C10 C9 116.7(4)
F11 C10 C5 123.2(4)
C9 C10 C5 120.0
C12 C11 C16 120.0
C12 C11 N3 113.2(6)
C16 C11 N3 126.5(6)
F12 C12 C11 127.1(7)
F12 C12 C13 109.8(7)
C11 C12 C13 120.0
F13 C13 C14 117.7(5)
F13 C13 C12 122.2(4)
C14 C13 C12 120.0
F14 C14 C13 122.4(5)
F14 C14 C15 117.6(5)
C13 C14 C15 120.0
F15 C15 C16 118.2(5)
F15 C15 C14 121.8(5)
C16 C15 C14 120.0
F16 C16 C15 120.0(4)
F16 C16 C11 119.8(5)
C15 C16 C11 120.0
N4 C17 Ag 173.7(3)
N4 C18 C19 106.0(4)
N4 C18 C21 107.7(3)
C19 C18 C21 116.5(5)
N4 C18 C20 105.4(4)
C19 C18 C20 111.4(4)
C21 C18 C20 109.1(4)
C18 C19 H19A 109.5
C18 C19 H19B 109.5
H19A C19 H19B 109.5
C18 C19 H19C 109.5
H19A C19 H19C 109.5
H19B C19 H19C 109.5
C18 C20 H20A 109.5
C18 C20 H20B 109.5
H20A C20 H20B 109.5
C18 C20 H20C 109.5
H20A C20 H20C 109.5
H20B C20 H20C 109.5
C18 C21 H21A 109.5
C18 C21 H21B 109.5
H21A C21 H21B 109.5
C18 C21 H21C 109.5
H21A C21 H21C 109.5
H21B C21 H21C 109.5
N5 C22 Ag 174.3(3)
N5 C23 C26 108.6(4)
N5 C23 C24 106.0(4)
C26 C23 C24 120.6(6)
N5 C23 C25 105.6(4)
C26 C23 C25 106.3(5)
C24 C23 C25 108.8(5)
C23 C24 H24A 109.5
C23 C24 H24B 109.5
H24A C24 H24B 109.5
C23 C24 H24C 109.5
H24A C24 H24C 109.5
H24B C24 H24C 109.5
C23 C25 H25A 109.5
C23 C25 H25B 109.5
H25A C25 H25B 109.5
C23 C25 H25C 109.5
H25A C25 H25C 109.5
H25B C25 H25C 109.5
C23 C26 H26A 109.5
C23 C26 H26B 109.5
H26A C26 H26B 109.5
C23 C26 H26C 109.5
H26A C26 H26C 109.5
H26B C26 H26C 109.5
C1A N1A C6A 118.2(7)
N1A C1A N2 129.3(7)
N1A C1A C4A 111.1(7)
N2 C1A C4A 117.5(7)
N3A C3A N2 125.0(10)
N3A C3A C2A 114.8(11)
N2 C3A C2A 119.8(7)
C3A N3A C12A 128.4(14)
F2A C2A F3A 105.9(16)
F2A C2A F1A 107.9(16)
F3A C2A F1A 107.0(9)
F2A C2A C3A 108.4(15)
F3A C2A C3A 114.6(10)
F1A C2A C3A 112.6(9)
F4A C4A F5A 107.3(9)
F4A C4A F6A 106.7(15)
F5A C4A F6A 108.7(17)
F4A C4A C1A 111.7(11)
F5A C4A C1A 113.5(7)
F6A C4A C1A 108.6(12)
F7A C5A C6A 119.8(5)
F7A C5A C10A 119.9(5)
C6A C5A C10A 120.0
C7A C6A C5A 120.0
C7A C6A N1A 113.0(5)
C5A C6A N1A 126.8(5)
F11A C7A C6A 125.1(5)
F11A C7A C8A 114.9(5)
C6A C7A C8A 120.0
F10A C8A C7A 123.1(7)
F10A C8A C9A 116.9(7)
C7A C8A C9A 120.0
F9A C9A C10A 118.1(7)
F9A C9A C8A 121.9(7)
C10A C9A C8A 120.0
F8A C10A C9A 122.0(6)
F8A C10A C5A 117.9(6)
C9A C10A C5A 120.0
F12A C11A C12A 130.8(9)
F12A C11A C16A 105.9(8)
C12A C11A C16A 120.0
C11A C12A C13A 120.0
C11A C12A N3A 109.9(9)
C13A C12A N3A 128.4(10)
F16A C13A C14A 121.9(5)
F16A C13A C12A 118.0(5)
C14A C13A C12A 120.0
F15A C14A C13A 116.4(6)
F15A C14A C15A 123.6(6)
C13A C14A C15A 120.0
F14A C15A C14A 115.4(6)
F14A C15A C16A 124.6(6)
C14A C15A C16A 120.0
F13A C16A C15A 114.5(6)
F13A C16A C11A 125.4(6)
C15A C16A C11A 120.0

loop_
_geom_bond_atom_site_label_1
_geom_bond_atom_site_label_2
_geom_bond_distance
Ag C17 2.088(3)
Ag C22 2.095(3)
Ag N2 2.445(2)
N2 C1A 1.293(7)
N2 C1 1.298(6)
N2 C3 1.395(5)
N2 C3A 1.419(6)
N1 C1 1.286(8)
N1 C5 1.444(7)
N3 C3 1.300(11)
N3 C11 1.478(15)
N4 C17 1.144(4)
N4 C18 1.473(5)
N5 C22 1.125(4)
N5 C23 1.468(5)
C1 C2 1.526(11)
C2 F3 1.333(11)
C2 F1 1.348(10)
C2 F2 1.43(3)
C3 C4 1.536(10)
C4 F6 1.34(2)
C4 F5 1.345(8)
C4 F4 1.348(10)
C5 C6 1.3900
C5 C10 1.3900
C6 F7 1.326(6)
C6 C7 1.3900
C7 F8 1.336(8)
C7 C8 1.3900
C8 F9 1.358(7)
C8 C9 1.3900
C9 F10 1.326(8)
C9 C10 1.3900
C10 F11 1.309(8)
C11 C12 1.3900
C11 C16 1.3900
C12 F12 1.299(11)
C12 C13 1.3900
C13 F13 1.291(7)
C13 C14 1.3900
C14 F14 1.326(9)
C14 C15 1.3900
C15 F15 1.349(9)
C15 C16 1.3900
C16 F16 1.346(7)
C18 C19 1.497(7)
C18 C21 1.499(6)
C18 C20 1.546(7)
C19 H19A 0.9800
C19 H19B 0.9800
C19 H19C 0.9800
C20 H20A 0.9800
C20 H20B 0.9800
C20 H20C 0.9800
C21 H21A 0.9800
C21 H21B 0.9800
C21 H21C 0.9800
C23 C26 1.479(7)
C23 C24 1.512(8)
C23 C25 1.577(8)
C24 H24A 0.9800
C24 H24B 0.9800
C24 H24C 0.9800
C25 H25A 0.9800
C25 H25B 0.9800
C25 H25C 0.9800
C26 H26A 0.9800
C26 H26B 0.9800
C26 H26C 0.9800
N1A C1A 1.293(10)
N1A C6A 1.439(9)
C1A C4A 1.534(13)
C3A N3A 1.313(15)
C3A C2A 1.537(12)
N3A C12A 1.497(18)
F12A C11A 1.268(16)
F7A C5A 1.308(8)
F1A C2A 1.352(12)
F3A C2A 1.341(13)
F2A C2A 1.25(4)
F5A C4A 1.341(11)
F4A C4A 1.330(13)
F6A C4A 1.36(3)
F9A C9A 1.363(9)
F10A C8A 1.349(9)
F11A C7A 1.330(9)
F8A C10A 1.327(10)
F16A C13A 1.378(8)
F15A C14A 1.374(12)
F14A C15A 1.341(12)
F13A C16A 1.280(9)
C5A C6A 1.3900
C5A C10A 1.3900
C6A C7A 1.3900
C7A C8A 1.3900
C8A C9A 1.3900
C9A C10A 1.3900
C11A C12A 1.3900
C11A C16A 1.3900
C12A C13A 1.3900
C13A C14A 1.3900
C14A C15A 1.3900
C15A C16A 1.3900
